data_1576575
loop_
_publ_author_name
'Guo, Xin-Ping'
'Lin, Hao-Wei'
'Ablez, Abdusalam'
'Zhang, Sheng-Mao'
'Ren, Yu-Wei'
'Chen, Guo-Yang'
'Zhang, Wei-Yu'
'Du, Ke-Zhao'
'Wang, Ze-Ping'
'Huang, Xiao-Ying'

_publ_section_title
;
 Achieving switchable UV/Vis circularly polarized luminescence by varying
 excitation wavelength in chiral indium halides.
;
_journal_issue 15
_journal_name_full 'Chemical science'
_journal_page_first 7636
_journal_page_last 7642
_journal_paper_doi 10.1039/d5sc09439a
_journal_volume 17
_journal_year 2026
_chemical_absolute_configuration rm
_chemical_formula_sum 'C15 H22 Cl5 In N4'
_chemical_formula_weight 550.43
_space_group_crystal_system triclinic
_space_group_IT_number 1
_space_group_name_Hall 'P 1'
_space_group_name_H-M_alt 'P 1'
_atom_sites_solution_hydrogens mixed
_audit_creation_method SHELXL-2018/3
_audit_update_record
;
2025-09-16 deposited with the CCDC.	2026-02-16 downloaded from the CCDC.
;
_cell_angle_alpha 94.182(2)
_cell_angle_beta 90.902(2)
_cell_angle_gamma 93.030(2)
_cell_formula_units_Z 2
_cell_length_a 6.8432(2)
_cell_length_b 11.9451(3)
_cell_length_c 12.7802(3)
_cell_measurement_reflns_used 15491
_cell_measurement_temperature 100(2)
_cell_measurement_theta_max 30.7720
_cell_measurement_theta_min 1.7180
_cell_volume 1040.25(5)
_computing_structure_refinement 'SHELXL-2018/3 (Sheldrick, 2018)'
_computing_structure_solution 'SHELXT 2018/2 (Sheldrick, 2018)'
_diffrn_ambient_temperature 100(2)
_diffrn_measured_fraction_theta_full 1.000
_diffrn_measured_fraction_theta_max 0.852
_diffrn_measurement_device_type 'XtaLAB Synergy R, HyPix'
_diffrn_radiation_type MoK\a
_diffrn_radiation_wavelength 0.71073
_diffrn_reflns_av_R_equivalents 0.0420
_diffrn_reflns_av_unetI/netI 0.0528
_diffrn_reflns_Laue_measured_fraction_full 1.000
_diffrn_reflns_Laue_measured_fraction_max 0.852
_diffrn_reflns_limit_h_max 9
_diffrn_reflns_limit_h_min -9
_diffrn_reflns_limit_k_max 16
_diffrn_reflns_limit_k_min -16
_diffrn_reflns_limit_l_max 17
_diffrn_reflns_limit_l_min -18
_diffrn_reflns_number 23573
_diffrn_reflns_point_group_measured_fraction_full 0.947
_diffrn_reflns_point_group_measured_fraction_max 0.742
_diffrn_reflns_theta_full 25.242
_diffrn_reflns_theta_max 30.717
_diffrn_reflns_theta_min 1.598
_diffrn_source 'micro-focus sealed X-ray tube'
_exptl_absorpt_coefficient_mu 1.785
_exptl_absorpt_correction_T_max 1.00000
_exptl_absorpt_correction_T_min 0.65870
_exptl_absorpt_correction_type multi-scan
_exptl_crystal_colour white
_exptl_crystal_density_diffrn 1.757
_exptl_crystal_description block
_exptl_crystal_F_000 548
_exptl_crystal_size_max 0.200
_exptl_crystal_size_mid 0.150
_exptl_crystal_size_min 0.150
_refine_diff_density_max 1.669
_refine_diff_density_min -0.592
_refine_diff_density_rms 0.136
_refine_ls_abs_structure_details
;
 Refined as an inversion twin.
;
_refine_ls_abs_structure_Flack -0.05(3)
_refine_ls_extinction_method none
_refine_ls_goodness_of_fit_ref 1.038
_refine_ls_hydrogen_treatment mixed
_refine_ls_matrix_type full
_refine_ls_number_parameters 478
_refine_ls_number_reflns 9596
_refine_ls_number_restraints 37
_refine_ls_restrained_S_all 1.036
_refine_ls_R_factor_all 0.0438
_refine_ls_R_factor_gt 0.0375
_refine_ls_shift/su_max 0.000
_refine_ls_shift/su_mean 0.000
_refine_ls_structure_factor_coef Fsqd
_refine_ls_weighting_details 'w=1/[\s^2^(Fo^2^)+(0.0527P)^2^+0.2593P] where P=(Fo^2^+2Fc^2^)/3'
_refine_ls_weighting_scheme calc
_refine_ls_wR_factor_gt 0.0916
_refine_ls_wR_factor_ref 0.0941
_reflns_Friedel_coverage 0.741
_reflns_Friedel_fraction_full 0.894
_reflns_Friedel_fraction_max 0.631
_reflns_number_gt 8591
_reflns_number_total 9596
_reflns_threshold_expression 'I > 2\s(I)'
_cod_data_source_file d5sc09439a2.cif
_cod_data_source_block x_CCDC1
_cod_depositor_comments 'Adding full bibliography for 1576574--1576575.cif.'
_cod_database_code 1576575
_shelx_shelxl_version_number 2018/3
_shelx_space_group_comment
;
The symmetry employed for this shelxl refinement is uniquely defined
by the following loop, which should always be used as a source of
symmetry information in preference to the above space-group names.
They are only intended as comments.
;
_shelx_estimated_absorpt_t_min 0.717
_shelx_estimated_absorpt_t_max 0.776

loop_
_space_group_symop_operation_xyz
'x, y, z'

loop_
_atom_site_label
_atom_site_type_symbol
_atom_site_fract_x
_atom_site_fract_y
_atom_site_fract_z
_atom_site_U_iso_or_equiv
_atom_site_adp_type
_atom_site_occupancy
_atom_site_site_symmetry_order
_atom_site_calc_flag
_atom_site_refinement_flags_posn
_atom_site_refinement_flags_adp
_atom_site_refinement_flags_occupancy
_atom_site_disorder_assembly
_atom_site_disorder_group
In1 In 0.18633(5) 0.58908(3) 0.20398(3) 0.01205(13) Uani 1 1 d . . . . .
Cl1 Cl -0.0312(3) 0.41071(17) 0.19138(19) 0.0156(4) Uani 1 1 d . . . . .
Cl2 Cl 0.4210(3) 0.51950(19) 0.32798(19) 0.0185(5) Uani 1 1 d . . . . .
Cl3 Cl -0.0335(3) 0.67716(18) 0.33260(18) 0.0177(5) Uani 1 1 d . . . . .
Cl4 Cl 0.3879(3) 0.77272(17) 0.19466(18) 0.0166(5) Uani 1 1 d . . . . .
N1 N 0.3459(12) 0.5249(6) 0.0607(6) 0.0149(16) Uani 1 1 d . . . . .
N2 N 0.0140(11) 0.6376(6) 0.0630(6) 0.0145(15) Uani 1 1 d . . . . .
C1 C 0.5124(12) 0.4730(6) 0.0632(7) 0.0126(17) Uani 1 1 d . . . . .
H1A H 0.570971 0.463750 0.129693 0.015 Uiso 1 1 calc R U . . .
C2 C 0.6058(13) 0.4314(7) -0.0263(8) 0.0161(18) Uani 1 1 d . . . . .
H2A H 0.724052 0.393562 -0.021967 0.019 Uiso 1 1 calc R U . . .
C3 C 0.5182(15) 0.4477(8) -0.1220(8) 0.022(2) Uani 1 1 d . . . . .
H3A H 0.576828 0.420731 -0.185116 0.027 Uiso 1 1 calc R U . . .
C4 C 0.3466(15) 0.5028(8) -0.1265(8) 0.021(2) Uani 1 1 d . . . . .
H4A H 0.288107 0.514655 -0.192402 0.025 Uiso 1 1 calc R U . . .
C5 C 0.2597(13) 0.5411(7) -0.0337(7) 0.0146(18) Uani 1 1 d . . . . .
C6 C 0.0760(13) 0.6026(7) -0.0319(7) 0.0165(18) Uani 1 1 d . . . . .
C7 C -0.0249(15) 0.6254(8) -0.1225(7) 0.022(2) Uani 1 1 d . . . . .
H7A H 0.021463 0.600498 -0.189417 0.027 Uiso 1 1 calc R U . . .
C8 C -0.1928(14) 0.6843(7) -0.1147(8) 0.020(2) Uani 1 1 d . . . . .
H8A H -0.262932 0.699616 -0.176331 0.024 Uiso 1 1 calc R U . . .
C9 C -0.2589(15) 0.7209(7) -0.0171(7) 0.0180(19) Uani 1 1 d . . . . .
H9A H -0.372203 0.763304 -0.010139 0.022 Uiso 1 1 calc R U . . .
C10 C -0.1528(12) 0.6934(7) 0.0708(7) 0.0131(17) Uani 1 1 d . . . . .
H10A H -0.199552 0.714612 0.138634 0.016 Uiso 1 1 calc R U . . .
In2 In 0.65363(5) 0.06268(3) 0.79270(3) 0.01354(13) Uani 1 1 d . . . . .
Cl5 Cl 0.8599(4) 0.24535(18) 0.79569(18) 0.0169(5) Uani 1 1 d . . . . .
Cl6 Cl 0.4032(3) 0.11507(19) 0.67036(19) 0.0194(5) Uani 1 1 d . . . . .
Cl7 Cl 0.8658(4) -0.0218(2) 0.6591(2) 0.0212(5) Uani 1 1 d . . . . .
Cl8 Cl 0.4685(3) -0.12283(17) 0.81160(19) 0.0177(5) Uani 1 1 d . . . . .
N3 N 0.8374(11) 0.0228(6) 0.9341(6) 0.0149(16) Uani 1 1 d . . . . .
N4 N 0.5000(11) 0.1312(6) 0.9383(6) 0.0139(16) Uani 1 1 d . . . . .
C11 C 1.0002(14) -0.0325(7) 0.9266(8) 0.0184(19) Uani 1 1 d . . . . .
H11A H 1.047405 -0.054028 0.858972 0.022 Uiso 1 1 calc R U . . .
C12 C 1.1033(13) -0.0598(7) 1.0142(8) 0.0174(19) Uani 1 1 d . U . . .
H12A H 1.219396 -0.099653 1.006926 0.021 Uiso 1 1 calc R U . . .
C13 C 1.0349(15) -0.0284(7) 1.1124(8) 0.021(2) Uani 1 1 d . . . . .
H13A H 1.101367 -0.048073 1.173640 0.025 Uiso 1 1 calc R U . . .
C14 C 0.8668(14) 0.0327(7) 1.1205(8) 0.020(2) Uani 1 1 d . . . . .
H14A H 0.822229 0.058641 1.187518 0.024 Uiso 1 1 calc R U . . .
C15 C 0.7651(14) 0.0556(7) 1.0306(7) 0.0160(19) Uani 1 1 d . . . . .
C16 C 0.5832(14) 0.1173(7) 1.0317(8) 0.0175(19) Uani 1 1 d . . . . .
C17 C 0.4966(14) 0.1570(7) 1.1236(8) 0.0195(19) Uani 1 1 d . . . . .
H17A H 0.554938 0.145002 1.189471 0.023 Uiso 1 1 calc R U . . .
C18 C 0.3253(14) 0.2141(7) 1.1199(8) 0.0183(19) Uani 1 1 d . . . . .
H18A H 0.267568 0.243524 1.182490 0.022 Uiso 1 1 calc R U . . .
C19 C 0.2402(15) 0.2271(7) 1.0218(8) 0.020(2) Uani 1 1 d . . . . .
H19A H 0.121293 0.264103 1.016557 0.025 Uiso 1 1 calc R U . . .
C20 C 0.3309(14) 0.1856(7) 0.9324(8) 0.018(2) Uani 1 1 d . . . . .
H20A H 0.274043 0.195123 0.865535 0.021 Uiso 1 1 calc R U . . .
Cl9 Cl 0.6718(3) 0.55312(17) 0.62487(17) 0.0216(4) Uani 1 1 d . . . . .
Cl10 Cl 0.1811(5) 0.1290(2) 0.3714(2) 0.0438(8) Uani 1 1 d . . . . .
N5 N 0.9491(10) 0.2465(5) 0.5524(5) 0.0157(12) Uani 1 1 d D . . . .
H5A H 0.965(13) 0.210(6) 0.615(4) 0.019 Uiso 1 1 d D U . . .
H5B H 1.026(10) 0.201(6) 0.508(5) 0.019 Uiso 1 1 d D U . . .
N6 N 0.8103(10) 0.4174(5) 0.4261(5) 0.0184(13) Uani 1 1 d D . . . .
H6A H 0.833(12) 0.431(7) 0.355(3) 0.022 Uiso 1 1 d D U . . .
H6B H 0.720(9) 0.454(6) 0.471(5) 0.022 Uiso 1 1 d D U . . .
C21 C 0.7413(12) 0.2446(6) 0.5142(6) 0.0240(17) Uani 1 1 d . . . . .
H21A H 0.662153 0.284582 0.567751 0.029 Uiso 1 1 calc R U . . .
H21B H 0.688016 0.165804 0.504292 0.029 Uiso 1 1 calc R U . . .
C22 C 0.7248(12) 0.2993(6) 0.4125(6) 0.0223(16) Uani 1 1 d . . . . .
H22A H 0.795506 0.256283 0.357272 0.027 Uiso 1 1 calc R U . . .
H22B H 0.585563 0.299330 0.390356 0.027 Uiso 1 1 calc R U . . .
C23 C 1.0187(11) 0.4192(6) 0.4630(6) 0.0172(14) Uani 1 1 d . . . . .
H23A H 1.072640 0.497920 0.472039 0.021 Uiso 1 1 calc R U . . .
H23B H 1.096589 0.378337 0.409566 0.021 Uiso 1 1 calc R U . . .
C24 C 1.0352(11) 0.3654(6) 0.5657(6) 0.0167(14) Uani 1 1 d . . . . .
H24A H 0.961059 0.408920 0.620250 0.020 Uiso 1 1 calc R U . . .
C25 C 1.2497(11) 0.3656(6) 0.6006(6) 0.0249(15) Uani 1 1 d . . . . .
H25A H 1.258177 0.336087 0.670027 0.037 Uiso 1 1 calc R U . . .
H25B H 1.307647 0.442589 0.604170 0.037 Uiso 1 1 calc R U . . .
H25C H 1.320792 0.318158 0.550102 0.037 Uiso 1 1 calc R U . . .
N7 N 0.4956(11) 0.7685(6) 0.5694(6) 0.0175(15) Uani 1 1 d D . . . .
H7C H 0.519(13) 0.829(5) 0.622(4) 0.021 Uiso 1 1 d D U . . .
H7D H 0.543(13) 0.705(5) 0.601(6) 0.021 Uiso 1 1 d D U . . .
N8 N 0.3253(12) 0.9013(6) 0.4165(7) 0.0225(17) Uani 1 1 d D . . . .
H8C H 0.319(14) 0.851(5) 0.356(4) 0.027 Uiso 1 1 d D U . . .
H8D H 0.286(13) 0.976(3) 0.415(7) 0.027 Uiso 1 1 d D U . . .
C26 C 0.6071(12) 0.8043(7) 0.4768(7) 0.0172(17) Uani 1 1 d . . . . .
H26A H 0.590056 0.745045 0.418569 0.021 Uiso 1 1 calc R U . . .
H26B H 0.748161 0.813492 0.495645 0.021 Uiso 1 1 calc R U . . .
C27 C 0.5393(15) 0.9124(8) 0.4411(8) 0.022(2) Uani 1 1 d . . . . .
H27A H 0.566641 0.973454 0.496852 0.027 Uiso 1 1 calc R U . . .
H27B H 0.611342 0.932146 0.377844 0.027 Uiso 1 1 calc R U . . .
C28 C 0.2095(14) 0.8636(7) 0.5071(8) 0.0196(18) Uani 1 1 d . . . . .
H28A H 0.069254 0.853509 0.486454 0.024 Uiso 1 1 calc R U . . .
H28B H 0.223021 0.921763 0.566433 0.024 Uiso 1 1 calc R U . . .
C29 C 0.2815(13) 0.7535(7) 0.5411(7) 0.0168(18) Uani 1 1 d . . . . .
H29A H 0.265859 0.696482 0.479897 0.020 Uiso 1 1 calc R U . . .
C30 C 0.1669(11) 0.7092(6) 0.6306(6) 0.0238(14) Uani 1 1 d . . . . .
H30A H 0.033200 0.686293 0.606288 0.036 Uiso 1 1 calc R U . . .
H30B H 0.162754 0.768209 0.687876 0.036 Uiso 1 1 calc R U . . .
H30C H 0.230148 0.644281 0.655886 0.036 Uiso 1 1 calc R U . . .

loop_
_atom_site_aniso_label
_atom_site_aniso_U_11
_atom_site_aniso_U_22
_atom_site_aniso_U_33
_atom_site_aniso_U_23
_atom_site_aniso_U_13
_atom_site_aniso_U_12
In1 0.0110(3) 0.0148(2) 0.0107(3) 0.0011(2) 0.0000(2) 0.00304(19)
Cl1 0.0135(10) 0.0160(9) 0.0173(11) 0.0016(8) 0.0012(8) 0.0004(7)
Cl2 0.0140(9) 0.0259(10) 0.0163(10) 0.0056(8) -0.0040(7) 0.0029(7)
Cl3 0.0168(11) 0.0233(10) 0.0128(11) -0.0018(8) 0.0032(8) 0.0045(8)
Cl4 0.0157(10) 0.0163(9) 0.0178(10) 0.0014(7) 0.0026(8) 0.0000(7)
N1 0.018(4) 0.017(3) 0.009(4) 0.001(3) -0.002(3) -0.003(3)
N2 0.015(4) 0.014(3) 0.013(4) -0.005(3) 0.006(3) 0.003(3)
C1 0.012(4) 0.009(3) 0.017(5) -0.001(3) 0.001(3) -0.002(3)
C2 0.008(4) 0.014(4) 0.025(5) 0.000(3) 0.001(3) 0.005(3)
C3 0.027(5) 0.023(4) 0.018(5) 0.003(4) 0.008(4) 0.006(4)
C4 0.030(6) 0.023(4) 0.012(5) 0.003(3) 0.001(4) 0.007(4)
C5 0.010(4) 0.020(4) 0.014(5) 0.001(3) 0.002(3) 0.003(3)
C6 0.013(4) 0.024(4) 0.013(5) -0.001(3) 0.001(3) 0.008(3)
C7 0.020(5) 0.038(5) 0.009(5) -0.003(4) 0.005(4) 0.012(4)
C8 0.016(5) 0.023(4) 0.023(5) 0.007(4) -0.002(4) 0.009(4)
C9 0.026(5) 0.011(3) 0.017(5) 0.004(3) 0.001(4) 0.003(3)
C10 0.007(4) 0.019(4) 0.014(4) 0.005(3) 0.002(3) 0.004(3)
In2 0.0130(3) 0.0150(3) 0.0127(3) 0.0003(2) -0.0001(2) 0.0028(2)
Cl5 0.0194(11) 0.0161(9) 0.0150(10) -0.0003(7) 0.0023(8) 0.0012(7)
Cl6 0.0182(10) 0.0220(9) 0.0187(10) 0.0042(7) -0.0025(8) 0.0043(7)
Cl7 0.0168(12) 0.0263(11) 0.0198(12) -0.0060(9) 0.0032(9) 0.0046(9)
Cl8 0.0186(11) 0.0152(9) 0.0192(11) 0.0016(7) -0.0024(8) 0.0013(7)
N3 0.013(4) 0.017(3) 0.016(4) 0.009(3) -0.005(3) -0.001(3)
N4 0.012(4) 0.011(3) 0.019(4) 0.001(3) 0.003(3) 0.003(3)
C11 0.021(5) 0.013(4) 0.021(5) -0.002(3) -0.001(4) 0.001(3)
C12 0.005(4) 0.018(4) 0.030(5) 0.008(3) -0.004(3) 0.003(3)
C13 0.027(5) 0.021(4) 0.016(5) 0.006(4) -0.004(4) -0.003(4)
C14 0.021(5) 0.018(4) 0.021(5) 0.007(4) -0.006(4) -0.003(3)
C15 0.022(5) 0.011(3) 0.014(5) 0.003(3) 0.001(4) -0.004(3)
C16 0.021(5) 0.017(4) 0.015(5) 0.006(3) 0.000(4) -0.003(3)
C17 0.021(5) 0.020(4) 0.018(5) 0.002(3) 0.000(4) 0.005(3)
C18 0.020(5) 0.016(4) 0.019(5) -0.002(3) 0.006(4) 0.005(3)
C19 0.021(5) 0.017(4) 0.023(5) 0.003(3) 0.006(4) -0.003(3)
C20 0.019(5) 0.016(4) 0.020(5) 0.006(3) -0.002(4) 0.005(3)
Cl9 0.0252(9) 0.0227(9) 0.0173(9) 0.0003(7) 0.0005(7) 0.0078(7)
Cl10 0.085(2) 0.0297(12) 0.0210(11) 0.0066(9) 0.0132(11) 0.0295(12)
N5 0.026(4) 0.011(3) 0.011(3) 0.002(2) 0.001(3) 0.001(2)
N6 0.017(3) 0.020(3) 0.018(3) 0.005(2) -0.002(2) 0.002(2)
C21 0.024(4) 0.018(3) 0.031(4) 0.007(3) 0.004(3) -0.001(3)
C22 0.020(4) 0.023(4) 0.024(4) -0.001(3) -0.004(3) -0.001(3)
C23 0.017(4) 0.017(3) 0.018(3) 0.007(3) -0.002(3) 0.002(3)
C24 0.017(4) 0.016(3) 0.017(3) 0.004(2) 0.000(3) -0.004(3)
C25 0.018(4) 0.029(4) 0.028(4) 0.005(3) -0.004(3) 0.003(3)
N7 0.019(3) 0.019(3) 0.015(3) 0.000(2) 0.004(3) 0.004(2)
N8 0.024(4) 0.018(3) 0.025(4) -0.001(3) -0.005(3) 0.003(3)
C26 0.008(3) 0.024(4) 0.020(4) 0.001(3) 0.003(3) 0.001(3)
C27 0.024(5) 0.024(4) 0.021(4) 0.004(3) 0.006(3) 0.005(3)
C28 0.019(4) 0.020(4) 0.020(4) -0.002(3) 0.000(3) 0.007(3)
C29 0.011(4) 0.015(3) 0.024(5) -0.003(3) 0.002(3) 0.002(3)
C30 0.021(3) 0.023(3) 0.028(4) 0.002(3) 0.007(3) -0.002(3)

loop_
_atom_type_symbol
_atom_type_description
_atom_type_scat_dispersion_real
_atom_type_scat_dispersion_imag
_atom_type_scat_source
C C 0.0033 0.0016 'International Tables Vol C Tables 4.2.6.8 and 6.1.1.4'
H H 0.0000 0.0000 'International Tables Vol C Tables 4.2.6.8 and 6.1.1.4'
Cl Cl 0.1484 0.1585 'International Tables Vol C Tables 4.2.6.8 and 6.1.1.4'
In In -0.7276 1.3100 'International Tables Vol C Tables 4.2.6.8 and 6.1.1.4'
N N 0.0061 0.0033 'International Tables Vol C Tables 4.2.6.8 and 6.1.1.4'

loop_
_geom_angle_atom_site_label_1
_geom_angle_atom_site_label_2
_geom_angle_atom_site_label_3
_geom_angle
_geom_angle_site_symmetry_1
_geom_angle_site_symmetry_3
_geom_angle_publ_flag
N1 In1 N2 73.4(3) . . ?
N1 In1 Cl2 94.2(2) . . ?
N2 In1 Cl2 167.5(2) . . ?
N1 In1 Cl3 167.55(19) . . ?
N2 In1 Cl3 94.2(2) . . ?
Cl2 In1 Cl3 98.23(8) . . ?
N1 In1 Cl1 89.7(2) . . ?
N2 In1 Cl1 85.94(19) . . ?
Cl2 In1 Cl1 94.44(8) . . ?
Cl3 In1 Cl1 90.48(8) . . ?
N1 In1 Cl4 86.99(19) . . ?
N2 In1 Cl4 87.18(19) . . ?
Cl2 In1 Cl4 91.97(8) . . ?
Cl3 In1 Cl4 91.44(8) . . ?
Cl1 In1 Cl4 172.98(8) . . ?
C1 N1 C5 119.6(8) . . ?
C1 N1 In1 124.5(6) . . ?
C5 N1 In1 115.9(6) . . ?
C6 N2 C10 119.3(8) . . ?
C6 N2 In1 117.3(6) . . ?
C10 N2 In1 123.3(6) . . ?
N1 C1 C2 123.5(8) . . ?
N1 C1 H1A 118.2 . . ?
C2 C1 H1A 118.2 . . ?
C3 C2 C1 116.8(8) . . ?
C3 C2 H2A 121.6 . . ?
C1 C2 H2A 121.6 . . ?
C4 C3 C2 120.7(10) . . ?
C4 C3 H3A 119.7 . . ?
C2 C3 H3A 119.7 . . ?
C3 C4 C5 119.5(9) . . ?
C3 C4 H4A 120.2 . . ?
C5 C4 H4A 120.2 . . ?
N1 C5 C4 119.9(8) . . ?
N1 C5 C6 117.3(8) . . ?
C4 C5 C6 122.8(8) . . ?
N2 C6 C7 121.0(8) . . ?
N2 C6 C5 116.0(8) . . ?
C7 C6 C5 122.9(9) . . ?
C8 C7 C6 119.7(9) . . ?
C8 C7 H7A 120.2 . . ?
C6 C7 H7A 120.2 . . ?
C7 C8 C9 119.9(9) . . ?
C7 C8 H8A 120.0 . . ?
C9 C8 H8A 120.0 . . ?
C8 C9 C10 117.5(9) . . ?
C8 C9 H9A 121.2 . . ?
C10 C9 H9A 121.2 . . ?
N2 C10 C9 122.4(9) . . ?
N2 C10 H10A 118.8 . . ?
C9 C10 H10A 118.8 . . ?
N4 In2 N3 73.0(3) . . ?
N4 In2 Cl6 94.7(2) . . ?
N3 In2 Cl6 167.4(2) . . ?
N4 In2 Cl7 169.2(2) . . ?
N3 In2 Cl7 96.3(2) . . ?
Cl6 In2 Cl7 96.11(9) . . ?
N4 In2 Cl8 87.75(19) . . ?
N3 In2 Cl8 86.55(19) . . ?
Cl6 In2 Cl8 90.38(8) . . ?
Cl7 In2 Cl8 91.96(8) . . ?
N4 In2 Cl5 89.05(19) . . ?
N3 In2 Cl5 86.34(18) . . ?
Cl6 In2 Cl5 96.32(8) . . ?
Cl7 In2 Cl5 89.97(8) . . ?
Cl8 In2 Cl5 172.79(8) . . ?
C11 N3 C15 120.6(8) . . ?
C11 N3 In2 123.5(7) . . ?
C15 N3 In2 115.8(6) . . ?
C16 N4 C20 120.4(8) . . ?
C16 N4 In2 117.5(6) . . ?
C20 N4 In2 122.1(7) . . ?
N3 C11 C12 122.0(10) . . ?
N3 C11 H11A 119.0 . . ?
C12 C11 H11A 119.0 . . ?
C13 C12 C11 119.0(9) . . ?
C13 C12 H12A 120.5 . . ?
C11 C12 H12A 120.5 . . ?
C12 C13 C14 119.1(9) . . ?
C12 C13 H13A 120.4 . . ?
C14 C13 H13A 120.4 . . ?
C15 C14 C13 119.9(10) . . ?
C15 C14 H14A 120.1 . . ?
C13 C14 H14A 120.1 . . ?
N3 C15 C14 119.3(9) . . ?
N3 C15 C16 117.0(8) . . ?
C14 C15 C16 123.6(9) . . ?
N4 C16 C17 120.4(9) . . ?
N4 C16 C15 116.6(9) . . ?
C17 C16 C15 123.0(8) . . ?
C16 C17 C18 120.5(9) . . ?
C16 C17 H17A 119.7 . . ?
C18 C17 H17A 119.7 . . ?
C17 C18 C19 118.2(9) . . ?
C17 C18 H18A 120.9 . . ?
C19 C18 H18A 120.9 . . ?
C20 C19 C18 119.3(9) . . ?
C20 C19 H19A 120.4 . . ?
C18 C19 H19A 120.4 . . ?
N4 C20 C19 121.2(9) . . ?
N4 C20 H20A 119.4 . . ?
C19 C20 H20A 119.4 . . ?
C21 N5 C24 110.4(6) . . ?
C21 N5 H5A 114(5) . . ?
C24 N5 H5A 110(5) . . ?
C21 N5 H5B 112(5) . . ?
C24 N5 H5B 111(5) . . ?
H5A N5 H5B 99(7) . . ?
C23 N6 C22 110.5(6) . . ?
C23 N6 H6A 98(5) . . ?
C22 N6 H6A 100(5) . . ?
C23 N6 H6B 118(5) . . ?
C22 N6 H6B 103(5) . . ?
H6A N6 H6B 126(7) . . ?
N5 C21 C22 111.4(6) . . ?
N5 C21 H21A 109.3 . . ?
C22 C21 H21A 109.3 . . ?
N5 C21 H21B 109.3 . . ?
C22 C21 H21B 109.3 . . ?
H21A C21 H21B 108.0 . . ?
N6 C22 C21 109.7(6) . . ?
N6 C22 H22A 109.7 . . ?
C21 C22 H22A 109.7 . . ?
N6 C22 H22B 109.7 . . ?
C21 C22 H22B 109.7 . . ?
H22A C22 H22B 108.2 . . ?
N6 C23 C24 111.0(6) . . ?
N6 C23 H23A 109.4 . . ?
C24 C23 H23A 109.4 . . ?
N6 C23 H23B 109.4 . . ?
C24 C23 H23B 109.4 . . ?
H23A C23 H23B 108.0 . . ?
N5 C24 C23 109.3(6) . . ?
N5 C24 C25 109.8(6) . . ?
C23 C24 C25 110.1(6) . . ?
N5 C24 H24A 109.2 . . ?
C23 C24 H24A 109.2 . . ?
C25 C24 H24A 109.2 . . ?
C24 C25 H25A 109.5 . . ?
C24 C25 H25B 109.5 . . ?
H25A C25 H25B 109.5 . . ?
C24 C25 H25C 109.5 . . ?
H25A C25 H25C 109.5 . . ?
H25B C25 H25C 109.5 . . ?
C26 N7 C29 109.6(7) . . ?
C26 N7 H7C 105(5) . . ?
C29 N7 H7C 111(6) . . ?
C26 N7 H7D 115(5) . . ?
C29 N7 H7D 112(6) . . ?
H7C N7 H7D 104(7) . . ?
C27 N8 C28 112.1(7) . . ?
C27 N8 H8C 102(6) . . ?
C28 N8 H8C 115(5) . . ?
C27 N8 H8D 105(6) . . ?
C28 N8 H8D 100(5) . . ?
H8C N8 H8D 122(8) . . ?
N7 C26 C27 111.5(7) . . ?
N7 C26 H26A 109.3 . . ?
C27 C26 H26A 109.3 . . ?
N7 C26 H26B 109.3 . . ?
C27 C26 H26B 109.3 . . ?
H26A C26 H26B 108.0 . . ?
N8 C27 C26 110.0(7) . . ?
N8 C27 H27A 109.7 . . ?
C26 C27 H27A 109.7 . . ?
N8 C27 H27B 109.7 . . ?
C26 C27 H27B 109.7 . . ?
H27A C27 H27B 108.2 . . ?
N8 C28 C29 110.2(8) . . ?
N8 C28 H28A 109.6 . . ?
C29 C28 H28A 109.6 . . ?
N8 C28 H28B 109.6 . . ?
C29 C28 H28B 109.6 . . ?
H28A C28 H28B 108.1 . . ?
N7 C29 C30 110.8(7) . . ?
N7 C29 C28 109.4(7) . . ?
C30 C29 C28 112.8(7) . . ?
N7 C29 H29A 107.9 . . ?
C30 C29 H29A 107.9 . . ?
C28 C29 H29A 107.9 . . ?
C29 C30 H30A 109.5 . . ?
C29 C30 H30B 109.5 . . ?
H30A C30 H30B 109.5 . . ?
C29 C30 H30C 109.5 . . ?
H30A C30 H30C 109.5 . . ?
H30B C30 H30C 109.5 . . ?

loop_
_geom_bond_atom_site_label_1
_geom_bond_atom_site_label_2
_geom_bond_distance
_geom_bond_site_symmetry_2
_geom_bond_publ_flag
In1 N1 2.254(8) . ?
In1 N2 2.266(8) . ?
In1 Cl2 2.456(2) . ?
In1 Cl3 2.463(2) . ?
In1 Cl1 2.527(2) . ?
In1 Cl4 2.540(2) . ?
N1 C1 1.326(11) . ?
N1 C5 1.365(11) . ?
N2 C6 1.336(12) . ?
N2 C10 1.353(11) . ?
C1 C2 1.393(13) . ?
C1 H1A 0.9500 . ?
C2 C3 1.384(13) . ?
C2 H2A 0.9500 . ?
C3 C4 1.378(14) . ?
C3 H3A 0.9500 . ?
C4 C5 1.393(14) . ?
C4 H4A 0.9500 . ?
C5 C6 1.489(12) . ?
C6 C7 1.390(13) . ?
C7 C8 1.380(13) . ?
C7 H7A 0.9500 . ?
C8 C9 1.382(15) . ?
C8 H8A 0.9500 . ?
C9 C10 1.397(12) . ?
C9 H9A 0.9500 . ?
C10 H10A 0.9500 . ?
In2 N4 2.273(8) . ?
In2 N3 2.279(7) . ?
In2 Cl6 2.438(2) . ?
In2 Cl7 2.454(3) . ?
In2 Cl8 2.523(2) . ?
In2 Cl5 2.533(2) . ?
N3 C11 1.326(12) . ?
N3 C15 1.374(13) . ?
N4 C16 1.340(12) . ?
N4 C20 1.360(11) . ?
C11 C12 1.382(13) . ?
C11 H11A 0.9500 . ?
C12 C13 1.379(15) . ?
C12 H12A 0.9500 . ?
C13 C14 1.396(14) . ?
C13 H13A 0.9500 . ?
C14 C15 1.385(13) . ?
C14 H14A 0.9500 . ?
C15 C16 1.480(13) . ?
C16 C17 1.387(15) . ?
C17 C18 1.389(13) . ?
C17 H17A 0.9500 . ?
C18 C19 1.397(14) . ?
C18 H18A 0.9500 . ?
C19 C20 1.382(14) . ?
C19 H19A 0.9500 . ?
C20 H20A 0.9500 . ?
N5 C21 1.495(10) . ?
N5 C24 1.506(8) . ?
N5 H5A 0.95(3) . ?
N5 H5B 0.95(3) . ?
N6 C23 1.494(9) . ?
N6 C22 1.495(9) . ?
N6 H6A 0.95(3) . ?
N6 H6B 0.95(3) . ?
C21 C22 1.502(11) . ?
C21 H21A 0.9900 . ?
C21 H21B 0.9900 . ?
C22 H22A 0.9900 . ?
C22 H22B 0.9900 . ?
C23 C24 1.507(10) . ?
C23 H23A 0.9900 . ?
C23 H23B 0.9900 . ?
C24 C25 1.527(10) . ?
C24 H24A 1.0000 . ?
C25 H25A 0.9800 . ?
C25 H25B 0.9800 . ?
C25 H25C 0.9800 . ?
N7 C26 1.494(11) . ?
N7 C29 1.502(11) . ?
N7 H7C 0.95(3) . ?
N7 H7D 0.95(3) . ?
N8 C27 1.490(13) . ?
N8 C28 1.496(12) . ?
N8 H8C 0.95(3) . ?
N8 H8D 0.95(3) . ?
C26 C27 1.495(11) . ?
C26 H26A 0.9900 . ?
C26 H26B 0.9900 . ?
C27 H27A 0.9900 . ?
C27 H27B 0.9900 . ?
C28 C29 1.519(11) . ?
C28 H28A 0.9900 . ?
C28 H28B 0.9900 . ?
C29 C30 1.509(11) . ?
C29 H29A 1.0000 . ?
C30 H30A 0.9800 . ?
C30 H30B 0.9800 . ?
C30 H30C 0.9800 . ?

loop_
_geom_hbond_atom_site_label_D
_geom_hbond_atom_site_label_H
_geom_hbond_atom_site_label_A
_geom_hbond_distance_DH
_geom_hbond_distance_HA
_geom_hbond_distance_DA
_geom_hbond_angle_DHA
_geom_hbond_site_symmetry_A
_geom_hbond_publ_flag
C1 H1A Cl1 0.95 2.94 3.641(9) 132.0 1_655 yes
C1 H1A Cl2 0.95 2.80 3.461(10) 127.7 . yes
C9 H9A Cl8 0.95 2.96 3.548(9) 121.4 1_464 yes
C10 H10A Cl3 0.95 2.79 3.453(9) 128.0 . yes
C11 H11A Cl7 0.95 2.88 3.540(10) 127.2 . yes
C19 H19A Cl1 0.95 2.97 3.581(11) 123.0 1_556 yes
C20 H20A Cl6 0.95 2.78 3.443(10) 127.6 . yes
N5 H5A Cl5 0.95(3) 2.44(6) 3.179(7) 135(7) . yes
N5 H5A Cl7 0.95(3) 2.91(6) 3.594(6) 130(6) . yes
N5 H5B Cl10 0.95(3) 2.20(3) 3.118(7) 164(7) 1_655 yes
N6 H6A Cl1 0.95(3) 2.30(4) 3.203(7) 157(7) 1_655 yes
N6 H6B Cl9 0.95(3) 2.26(5) 3.101(7) 147(7) . yes
C21 H21B Cl6 0.99 2.98 3.456(8) 110.9 . yes
C23 H23B Cl1 0.99 2.97 3.477(8) 113.1 1_655 yes
C23 H23B Cl2 0.99 2.97 3.478(8) 113.3 1_655 yes
C24 H24A Cl9 1.00 2.69 3.491(8) 137.2 . yes
C25 H25A Cl6 0.98 2.87 3.398(7) 114.7 1_655 yes
C25 H25B Cl9 0.98 2.76 3.556(8) 139.0 1_655 yes
N7 H7C Cl7 0.95(3) 2.91(7) 3.582(8) 129(6) 1_565 yes
N7 H7C Cl8 0.95(3) 2.49(5) 3.280(8) 141(6) 1_565 yes
N7 H7D Cl9 0.95(3) 2.10(4) 3.024(7) 163(7) . yes
N8 H8C Cl4 0.95(3) 2.26(4) 3.171(9) 160(8) . yes
N8 H8D Cl10 0.95(3) 2.11(3) 3.033(8) 165(8) 1_565 yes
C26 H26A Cl3 0.99 2.95 3.447(9) 112.4 1_655 yes
C26 H26B Cl7 0.99 2.84 3.414(9) 117.7 1_565 yes
C27 H27A Cl6 0.99 2.96 3.821(11) 146.0 1_565 yes
C27 H27A Cl7 0.99 2.89 3.560(11) 126.0 1_565 yes
C28 H28A Cl3 0.99 2.83 3.386(10) 116.4 . yes
C28 H28B Cl6 0.99 2.80 3.703(10) 152.6 1_565 yes
C28 H28B Cl7 0.99 2.83 3.358(10) 114.4 1_465 yes
C29 H29A Cl3 1.00 2.75 3.441(9) 126.6 . yes
C30 H30A Cl9 0.98 2.89 3.776(7) 150.7 1_455 yes
C30 H30B Cl8 0.98 2.81 3.517(8) 129.9 1_565 yes

loop_
_geom_torsion_atom_site_label_1
_geom_torsion_atom_site_label_2
_geom_torsion_atom_site_label_3
_geom_torsion_atom_site_label_4
_geom_torsion
_geom_torsion_site_symmetry_1
_geom_torsion_site_symmetry_2
_geom_torsion_site_symmetry_3
_geom_torsion_site_symmetry_4
_geom_torsion_publ_flag
C5 N1 C1 C2 -1.0(12) . . . . ?
In1 N1 C1 C2 178.2(6) . . . . ?
N1 C1 C2 C3 0.9(12) . . . . ?
C1 C2 C3 C4 0.0(13) . . . . ?
C2 C3 C4 C5 -0.8(14) . . . . ?
C1 N1 C5 C4 0.1(13) . . . . ?
In1 N1 C5 C4 -179.2(6) . . . . ?
C1 N1 C5 C6 -178.4(7) . . . . ?
In1 N1 C5 C6 2.3(10) . . . . ?
C3 C4 C5 N1 0.8(14) . . . . ?
C3 C4 C5 C6 179.2(8) . . . . ?
C10 N2 C6 C7 1.9(13) . . . . ?
In1 N2 C6 C7 177.8(7) . . . . ?
C10 N2 C6 C5 -179.5(7) . . . . ?
In1 N2 C6 C5 -3.5(10) . . . . ?
N1 C5 C6 N2 0.8(12) . . . . ?
C4 C5 C6 N2 -177.7(8) . . . . ?
N1 C5 C6 C7 179.4(8) . . . . ?
C4 C5 C6 C7 1.0(15) . . . . ?
N2 C6 C7 C8 -0.5(14) . . . . ?
C5 C6 C7 C8 -179.1(9) . . . . ?
C6 C7 C8 C9 0.5(15) . . . . ?
C7 C8 C9 C10 -1.7(14) . . . . ?
C6 N2 C10 C9 -3.2(13) . . . . ?
In1 N2 C10 C9 -178.9(6) . . . . ?
C8 C9 C10 N2 3.1(13) . . . . ?
C15 N3 C11 C12 0.2(13) . . . . ?
In2 N3 C11 C12 -176.9(6) . . . . ?
N3 C11 C12 C13 -0.1(13) . . . . ?
C11 C12 C13 C14 -1.7(13) . . . . ?
C12 C13 C14 C15 3.6(13) . . . . ?
C11 N3 C15 C14 1.6(12) . . . . ?
In2 N3 C15 C14 179.0(6) . . . . ?
C11 N3 C15 C16 179.7(7) . . . . ?
In2 N3 C15 C16 -2.9(9) . . . . ?
C13 C14 C15 N3 -3.5(12) . . . . ?
C13 C14 C15 C16 178.5(8) . . . . ?
C20 N4 C16 C17 0.8(13) . . . . ?
In2 N4 C16 C17 -179.8(6) . . . . ?
C20 N4 C16 C15 179.0(7) . . . . ?
In2 N4 C16 C15 -1.6(10) . . . . ?
N3 C15 C16 N4 3.0(12) . . . . ?
C14 C15 C16 N4 -178.9(7) . . . . ?
N3 C15 C16 C17 -178.8(8) . . . . ?
C14 C15 C16 C17 -0.8(14) . . . . ?
N4 C16 C17 C18 -1.6(13) . . . . ?
C15 C16 C17 C18 -179.7(8) . . . . ?
C16 C17 C18 C19 2.0(13) . . . . ?
C17 C18 C19 C20 -1.6(13) . . . . ?
C16 N4 C20 C19 -0.3(13) . . . . ?
In2 N4 C20 C19 -179.7(6) . . . . ?
C18 C19 C20 N4 0.7(13) . . . . ?
C24 N5 C21 C22 57.7(8) . . . . ?
C23 N6 C22 C21 57.5(8) . . . . ?
N5 C21 C22 N6 -57.4(8) . . . . ?
C22 N6 C23 C24 -58.8(8) . . . . ?
C21 N5 C24 C23 -57.0(7) . . . . ?
C21 N5 C24 C25 -177.8(6) . . . . ?
N6 C23 C24 N5 57.9(8) . . . . ?
N6 C23 C24 C25 178.6(6) . . . . ?
C29 N7 C26 C27 59.4(9) . . . . ?
C28 N8 C27 C26 55.3(9) . . . . ?
N7 C26 C27 N8 -56.7(10) . . . . ?
C27 N8 C28 C29 -56.4(9) . . . . ?
C26 N7 C29 C30 175.9(6) . . . . ?
C26 N7 C29 C28 -59.1(9) . . . . ?
N8 C28 C29 N7 57.7(9) . . . . ?
N8 C28 C29 C30 -178.5(7) . . . . ?
